data_4344705
loop_
_publ_author_name
'Song, Li-Cheng'
'Xu, Kai-Kai'
'Han, Xiao-Feng'
'Zhang, Ji-Wei'

_publ_section_title
;
 Synthetic and Structural Studies of 2-Acylmethyl-6-R-Difunctionalized
 Pyridine Ligand-Containing Iron Complexes Related to [Fe]-Hydrogenase.
;
_journal_issue 3
_journal_name_full 'Inorganic chemistry'
_journal_page_first 1258
_journal_page_last 1269
_journal_paper_doi 10.1021/acs.inorgchem.5b02490
_journal_volume 55
_journal_year 2016
_chemical_formula_moiety 'C29 H25 Fe I N O5 P, C H2 Cl2'
_chemical_formula_sum 'C30 H27 Cl2 Fe I N O5 P'
_chemical_formula_weight 766.15
_chemical_name_systematic
;
 ? 
;
_space_group_crystal_system triclinic
_space_group_IT_number 2
_space_group_name_Hall '-P 1'
_space_group_name_H-M_alt 'P -1'
_symmetry_space_group_name_Hall '-P 1'
_symmetry_space_group_name_H-M 'P -1'
_atom_sites_solution_hydrogens geom
_atom_sites_solution_primary direct
_atom_sites_solution_secondary difmap
_audit_creation_date 2015-07-28
_audit_creation_method
;
Olex2 1.2-beta
(compiled 2015.01.26 svn.r3150 for OlexSys, GUI svn.r4998)
;
_cell_angle_alpha 76.18(3)
_cell_angle_beta 85.14(3)
_cell_angle_gamma 89.20(3)
_cell_formula_units_Z 2
_cell_length_a 9.0675(18)
_cell_length_b 10.729(2)
_cell_length_c 16.273(3)
_cell_measurement_reflns_used 5058
_cell_measurement_temperature 113.1500
_cell_measurement_theta_max 27.9183
_cell_measurement_theta_min 2.0707
_cell_volume 1531.7(5)
_computing_cell_refinement 'CrystalClear (Rigaku Inc., 2008)'
_computing_data_collection 'CrystalClear (Rigaku Inc., 2008)'
_computing_data_reduction 'CrystalClear (Rigaku Inc., 2008)'
_computing_molecular_graphics 'Olex2 (Dolomanov et al., 2009)'
_computing_publication_material 'Olex2 (Dolomanov et al., 2009)'
_computing_structure_refinement 'SHELXL-97 (Sheldrick, 1997)'
_computing_structure_solution
;
????
;
_diffrn_ambient_temperature 113.1500
_diffrn_detector_area_resol_mean 28.5714
_diffrn_measured_fraction_theta_full 0.983
_diffrn_measured_fraction_theta_max 0.983
_diffrn_measurement_details
;
scan:
    Number of images: 90
               Slice: -110.0000 - 70.0000
         Image width: 2.0000
            Exp time: 2.0000
       Rotation axis: Omega
               Omega: 0.0000
                 Chi: 45.0000
                 Phi: 0.0000
                 XTD: 45.0401
              2theta: -19.9124
scan:
    Number of images: 70
               Slice: -110.0000 - 30.0000
         Image width: 2.0000
            Exp time: 2.0000
       Rotation axis: Omega
               Omega: 0.0000
                 Chi: 45.0000
                 Phi: 90.0000
                 XTD: 45.0401
              2theta: -19.9124
scan:
    Number of images: 60
               Slice: -110.0000 - 10.0000
         Image width: 2.0000
            Exp time: 2.0000
       Rotation axis: Omega
               Omega: 0.0000
                 Chi: 45.0000
                 Phi: 180.0000
                 XTD: 45.0401
              2theta: -19.9124
;
_diffrn_measurement_device
;
Saturn70 (4x4 bin mode)
;
_diffrn_measurement_device_details
;
AFC10: Fixed Chi 2 circle
;
_diffrn_measurement_device_type 'Bruker P4'
_diffrn_measurement_method dtprofit.ref
_diffrn_orient_matrix_type d*Trek
_diffrn_orient_matrix_UB_11 0.0060
_diffrn_orient_matrix_UB_12 -0.1076
_diffrn_orient_matrix_UB_13 0.0251
_diffrn_orient_matrix_UB_21 0.0912
_diffrn_orient_matrix_UB_22 -0.0025
_diffrn_orient_matrix_UB_23 -0.0298
_diffrn_orient_matrix_UB_31 0.0042
_diffrn_orient_matrix_UB_32 0.0198
_diffrn_orient_matrix_UB_33 0.0602
_diffrn_radiation_detector CCD
_diffrn_radiation_monochromator Confocal
_diffrn_radiation_type MoK\a
_diffrn_radiation_wavelength 0.71073
_diffrn_reflns_av_R_equivalents 0.0476
_diffrn_reflns_av_unetI/netI 0.0791
_diffrn_reflns_limit_h_max 11
_diffrn_reflns_limit_h_min -11
_diffrn_reflns_limit_k_max 13
_diffrn_reflns_limit_k_min -13
_diffrn_reflns_limit_l_max 21
_diffrn_reflns_limit_l_min -21
_diffrn_reflns_number 15712
_diffrn_reflns_theta_full 27.91
_diffrn_reflns_theta_max 27.91
_diffrn_reflns_theta_min 2.07
_diffrn_source 'Rotating Anode'
_diffrn_source_current 16.0000
_diffrn_source_power 0.8000
_diffrn_source_voltage 50.0000
_diffrn_standards_decay_% 0
_diffrn_standards_interval_count 0
_diffrn_standards_interval_time 0
_diffrn_standards_number 0
_exptl_absorpt_coefficient_mu 1.767
_exptl_absorpt_correction_T_max 1.0000
_exptl_absorpt_correction_T_min 0.5386
_exptl_absorpt_correction_type multi-scan
_exptl_absorpt_process_details crystalclear
_exptl_crystal_colour Colorless
_exptl_crystal_density_diffrn 1.661
_exptl_crystal_density_method 'not measured'
_exptl_crystal_description Prism
_exptl_crystal_F_000 764
_exptl_crystal_size_max 0.3
_exptl_crystal_size_mid 0.22
_exptl_crystal_size_min 0.16
_refine_diff_density_max 0.591
_refine_diff_density_min -0.806
_refine_diff_density_rms 0.102
_refine_ls_extinction_method none
_refine_ls_goodness_of_fit_ref 1.024
_refine_ls_hydrogen_treatment constr
_refine_ls_matrix_type full
_refine_ls_number_parameters 381
_refine_ls_number_reflns 7207
_refine_ls_number_restraints 0
_refine_ls_restrained_S_all 1.024
_refine_ls_R_factor_all 0.0530
_refine_ls_R_factor_gt 0.0359
_refine_ls_shift/su_max 0.005
_refine_ls_shift/su_mean 0.000
_refine_ls_structure_factor_coef Fsqd
_refine_ls_weighting_details 'calc w=1/[\s^2^(Fo^2^)+(0.0314P)^2^+0.0000P] where P=(Fo^2^+2Fc^2^)/3'
_refine_ls_weighting_scheme calc
_refine_ls_wR_factor_gt 0.0877
_refine_ls_wR_factor_ref 0.0920
_reflns_number_gt 4652
_reflns_number_total 7207
_reflns_threshold_expression >2sigma(I)
_cod_data_source_file ic5b02490_si_002.cif
_cod_data_source_block 7
_cod_depositor_comments
;
The following automatic conversions were performed:

'_exptl_absorpt_correction_type' value 'Multi-scan' changed to
'multi-scan' according to
/usr/data/users/saulius/crontab/automatic-downloads/current/ACS/lib/dictionaries/cif_core.dic
dictionary named 'cif_core.dic' version 2.4.2 from 2011-04-26.

Automatic conversion script
Id: cif_fix_values 4268 2015-11-12 08:31:59Z antanas 
;
_cod_database_code 4344705
_diffrn_number_total 7207
_olex2_refinement_description
;
1. Fixed Uiso
 At 1.2 times of:
  All C(H) groups, All C(H,H) groups
 At 1.5 times of:
  All C(H,H,H) groups
2. Others
 Sof(I1')=1-FVAR(1)
 Sof(I1)=FVAR(1)
3.a Secondary CH2 refined with riding coordinates:
 C4(H4A,H4B), C10(H10A,H10B), C30(H30A,H30B)
3.b Aromatic/amide H refined with riding coordinates:
 C6(H6), C7(H7), C8(H8), C13(H13), C14(H14), C15(H15), C16(H16), C17(H17),
 C19(H19), C20(H20), C21(H21), C22(H22), C23(H23), C25(H25), C26(H26), C27(H27),
  C28(H28), C29(H29)
3.c Idealised Me refined as rotating group:
 C11(H11A,H11B,H11C)
;
_olex2_submission_special_instructions 'No special instructions were received'

loop_
_space_group_symop_id
_space_group_symop_operation_xyz
1 'x, y, z'
2 '-x, -y, -z'

loop_
_atom_site_label
_atom_site_type_symbol
_atom_site_fract_x
_atom_site_fract_y
_atom_site_fract_z
_atom_site_U_iso_or_equiv
_atom_site_adp_type
_atom_site_occupancy
_atom_site_calc_flag
_atom_site_disorder_assembly
_atom_site_disorder_group
_atom_site_refinement_flags_posn
I1 I 0.2824(2) 1.16622(19) 0.12472(11) 0.0230(3) Uani 0.69(2) d A 1 .
I1' I 0.3074(15) 1.135(2) 0.1189(4) 0.044(2) Uani 0.31(2) d A 2 .
Fe1 Fe 0.21031(5) 0.94910(4) 0.24322(3) 0.01407(11) Uani 1 d . . .
P1 P 0.13977(8) 0.77808(7) 0.34952(4) 0.01159(16) Uani 1 d A . .
O1 O 0.4574(3) 1.0226(2) 0.32415(14) 0.0264(6) Uani 1 d . . .
O2 O 0.4368(3) 0.8287(3) 0.13661(19) 0.0527(8) Uani 1 d . . .
O3 O 0.0999(3) 1.0989(2) 0.36105(13) 0.0245(5) Uani 1 d . . .
O4 O 0.1336(3) 0.7918(2) 0.11187(14) 0.0290(6) Uani 1 d . . .
O5 O 0.0686(3) 0.6298(2) 0.04541(14) 0.0343(7) Uani 1 d . . .
N1 N 0.0291(3) 0.9356(2) 0.17946(15) 0.0168(6) Uani 1 d A . .
C1 C 0.3604(4) 0.9895(3) 0.29417(18) 0.0179(7) Uani 1 d A . .
C2 C 0.3411(5) 0.8686(4) 0.1773(2) 0.0378(10) Uani 1 d A . .
C3 C 0.0810(4) 1.0537(3) 0.30086(18) 0.0166(6) Uani 1 d A . .
C4 C -0.0648(4) 1.0861(3) 0.2595(2) 0.0248(8) Uani 1 d . . .
H4A H -0.1481 1.0690 0.3041 0.030 Uiso 1 calc A . R
H4B H -0.0654 1.1787 0.2313 0.030 Uiso 1 calc . . R
C5 C -0.0874(4) 1.0098(3) 0.19537(18) 0.0194(7) Uani 1 d A . .
C6 C -0.2159(4) 1.0172(3) 0.1547(2) 0.0291(8) Uani 1 d . . .
H6 H -0.2951 1.0706 0.1670 0.035 Uiso 1 calc A . R
C7 C -0.2264(4) 0.9448(4) 0.0956(2) 0.0334(9) Uani 1 d A . .
H7 H -0.3134 0.9486 0.0664 0.040 Uiso 1 calc . . R
C8 C -0.1107(4) 0.8673(3) 0.0788(2) 0.0306(9) Uani 1 d . . .
H8 H -0.1168 0.8166 0.0387 0.037 Uiso 1 calc A . R
C9 C 0.0140(4) 0.8656(3) 0.12208(18) 0.0207(7) Uani 1 d A . .
C10 C 0.1501(5) 0.7402(4) 0.0370(2) 0.0408(11) Uani 1 d . . .
H10A H 0.1190 0.8059 -0.0122 0.049 Uiso 1 calc . . R
H10B H 0.2559 0.7217 0.0249 0.049 Uiso 1 calc . . R
C11 C 0.1233(5) 0.5223(4) 0.1060(2) 0.0388(10) Uani 1 d . . .
H11A H 0.2285 0.5102 0.0909 0.058 Uiso 1 calc . . GR
H11B H 0.0679 0.4447 0.1056 0.058 Uiso 1 calc . . GR
H11C H 0.1106 0.5389 0.1629 0.058 Uiso 1 calc . . GR
C12 C -0.0576(3) 0.7755(3) 0.38178(17) 0.0121(6) Uani 1 d . . .
C13 C -0.1120(3) 0.8039(3) 0.45796(17) 0.0142(6) Uani 1 d A . .
H13 H -0.0454 0.8240 0.4950 0.017 Uiso 1 calc . . R
C14 C -0.2633(3) 0.8029(3) 0.47956(19) 0.0199(7) Uani 1 d . . .
H14 H -0.2997 0.8212 0.5319 0.024 Uiso 1 calc A . R
C15 C -0.3617(3) 0.7756(3) 0.4258(2) 0.0208(7) Uani 1 d A . .
H15 H -0.4652 0.7751 0.4411 0.025 Uiso 1 calc . . R
C16 C -0.3089(3) 0.7492(3) 0.34994(19) 0.0194(7) Uani 1 d . . .
H16 H -0.3764 0.7310 0.3127 0.023 Uiso 1 calc A . R
C17 C -0.1586(3) 0.7489(3) 0.32758(18) 0.0152(6) Uani 1 d A . .
H17 H -0.1234 0.7305 0.2751 0.018 Uiso 1 calc . . R
C18 C 0.2252(3) 0.7582(3) 0.45037(17) 0.0129(6) Uani 1 d . . .
C19 C 0.2620(3) 0.6377(3) 0.49743(18) 0.0166(7) Uani 1 d A . .
H19 H 0.2441 0.5636 0.4772 0.020 Uiso 1 calc . . R
C20 C 0.3257(4) 0.6247(3) 0.57491(19) 0.0215(7) Uani 1 d . . .
H20 H 0.3509 0.5420 0.6068 0.026 Uiso 1 calc A . R
C21 C 0.3516(3) 0.7316(3) 0.60469(18) 0.0197(7) Uani 1 d A . .
H21 H 0.3949 0.7227 0.6569 0.024 Uiso 1 calc . . R
C22 C 0.3145(3) 0.8520(3) 0.55835(18) 0.0191(7) Uani 1 d . . .
H22 H 0.3332 0.9257 0.5788 0.023 Uiso 1 calc A . R
C23 C 0.2500(3) 0.8660(3) 0.48198(18) 0.0159(6) Uani 1 d A . .
H23 H 0.2228 0.9488 0.4513 0.019 Uiso 1 calc . . R
C24 C 0.1742(3) 0.6213(3) 0.32694(17) 0.0141(6) Uani 1 d . . .
C25 C 0.0714(4) 0.5204(3) 0.34959(18) 0.0193(7) Uani 1 d A . .
H25 H -0.0243 0.5343 0.3743 0.023 Uiso 1 calc . . R
C26 C 0.1075(4) 0.4005(3) 0.3364(2) 0.0263(8) Uani 1 d . . .
H26 H 0.0352 0.3338 0.3503 0.032 Uiso 1 calc A . R
C27 C 0.2459(4) 0.3771(3) 0.3036(2) 0.0305(9) Uani 1 d A . .
H27 H 0.2701 0.2943 0.2954 0.037 Uiso 1 calc . . R
C28 C 0.3497(4) 0.4735(4) 0.2825(2) 0.0322(9) Uani 1 d . . .
H28 H 0.4463 0.4572 0.2601 0.039 Uiso 1 calc A . R
C29 C 0.3141(4) 0.5951(3) 0.2937(2) 0.0246(8) Uani 1 d A . .
H29 H 0.3867 0.6615 0.2784 0.030 Uiso 1 calc . . R
C30 C 0.7049(6) 0.5374(5) 0.0943(3) 0.0630(16) Uani 1 d . . .
H30A H 0.7959 0.5354 0.0565 0.076 Uiso 1 calc . . R
H30B H 0.6494 0.6159 0.0699 0.076 Uiso 1 calc . . R
Cl1 Cl 0.75281(15) 0.54259(13) 0.19530(6) 0.0693(5) Uani 1 d . . .
Cl2 Cl 0.59548(13) 0.40110(12) 0.09909(7) 0.0596(4) Uani 1 d . . .

loop_
_atom_site_aniso_label
_atom_site_aniso_U_11
_atom_site_aniso_U_22
_atom_site_aniso_U_33
_atom_site_aniso_U_23
_atom_site_aniso_U_13
_atom_site_aniso_U_12
I1 0.0375(4) 0.0166(7) 0.0148(2) -0.0026(3) -0.0029(2) -0.0096(5)
I1' 0.048(2) 0.061(4) 0.0161(9) 0.0104(15) -0.0101(11) -0.038(3)
Fe1 0.0158(2) 0.0140(2) 0.0130(2) -0.00365(17) -0.00227(16) -0.00437(18)
P1 0.0102(4) 0.0138(4) 0.0113(3) -0.0040(3) -0.0006(3) -0.0020(3)
O1 0.0241(13) 0.0309(14) 0.0249(12) -0.0050(10) -0.0083(10) -0.0111(11)
O2 0.0443(19) 0.060(2) 0.0556(18) -0.0245(16) 0.0174(15) -0.0019(16)
O3 0.0400(15) 0.0172(12) 0.0197(11) -0.0099(10) -0.0064(10) 0.0071(11)
O4 0.0334(15) 0.0316(14) 0.0258(12) -0.0161(11) 0.0031(11) -0.0013(11)
O5 0.0570(19) 0.0269(14) 0.0204(12) -0.0069(11) -0.0065(12) -0.0062(13)
N1 0.0197(14) 0.0177(14) 0.0133(11) -0.0038(10) -0.0014(10) -0.0050(11)
C1 0.0252(18) 0.0124(16) 0.0148(14) -0.0012(12) 0.0009(13) -0.0010(13)
C2 0.038(2) 0.039(2) 0.037(2) -0.0120(18) 0.0066(18) -0.0070(19)
C3 0.0224(17) 0.0110(15) 0.0148(14) 0.0007(12) -0.0020(12) -0.0003(13)
C4 0.0253(19) 0.027(2) 0.0240(16) -0.0094(15) -0.0061(14) 0.0113(15)
C5 0.0198(17) 0.0212(18) 0.0159(14) -0.0004(13) -0.0046(12) -0.0024(14)
C6 0.0244(19) 0.031(2) 0.0272(17) 0.0036(16) -0.0061(15) -0.0034(16)
C7 0.036(2) 0.037(2) 0.0267(18) 0.0007(17) -0.0170(16) -0.0128(18)
C8 0.039(2) 0.032(2) 0.0209(17) -0.0025(15) -0.0101(16) -0.0116(18)
C9 0.0269(19) 0.0200(17) 0.0139(14) -0.0021(13) 0.0015(13) -0.0110(14)
C10 0.067(3) 0.032(2) 0.0247(18) -0.0144(16) 0.0154(19) -0.014(2)
C11 0.054(3) 0.032(2) 0.031(2) -0.0068(18) -0.0057(19) 0.007(2)
C12 0.0128(15) 0.0078(14) 0.0151(13) -0.0015(11) -0.0011(11) -0.0013(11)
C13 0.0160(16) 0.0144(16) 0.0133(13) -0.0067(12) 0.0017(11) 0.0000(12)
C14 0.0190(17) 0.0246(18) 0.0166(14) -0.0075(13) 0.0032(12) 0.0020(14)
C15 0.0096(15) 0.0246(18) 0.0265(16) -0.0035(14) 0.0009(13) 0.0009(13)
C16 0.0129(16) 0.0238(18) 0.0211(15) -0.0038(13) -0.0032(12) -0.0033(13)
C17 0.0137(15) 0.0156(16) 0.0162(14) -0.0037(12) -0.0007(12) -0.0025(12)
C18 0.0086(14) 0.0198(16) 0.0105(13) -0.0045(12) 0.0008(11) -0.0037(12)
C19 0.0182(16) 0.0163(16) 0.0164(14) -0.0060(13) -0.0006(12) -0.0038(13)
C20 0.0254(18) 0.0185(17) 0.0172(15) 0.0023(13) -0.0021(13) -0.0009(14)
C21 0.0174(17) 0.0292(19) 0.0140(14) -0.0071(13) -0.0059(12) 0.0034(14)
C22 0.0188(17) 0.0238(18) 0.0164(14) -0.0082(13) -0.0016(12) -0.0010(14)
C23 0.0131(15) 0.0176(16) 0.0175(14) -0.0057(13) 0.0004(12) 0.0012(12)
C24 0.0134(15) 0.0188(16) 0.0115(13) -0.0063(12) -0.0013(11) 0.0034(12)
C25 0.0265(18) 0.0148(17) 0.0156(14) -0.0029(13) 0.0015(13) 0.0045(14)
C26 0.044(2) 0.0171(18) 0.0198(15) -0.0078(14) -0.0038(15) 0.0032(16)
C27 0.048(2) 0.025(2) 0.0230(17) -0.0123(15) -0.0108(16) 0.0153(17)
C28 0.028(2) 0.046(2) 0.0293(18) -0.0227(18) -0.0051(16) 0.0209(18)
C29 0.0192(18) 0.035(2) 0.0243(16) -0.0169(15) -0.0017(13) 0.0014(15)
C30 0.074(4) 0.082(4) 0.035(2) -0.020(2) 0.008(2) -0.047(3)
Cl1 0.0805(9) 0.0987(10) 0.0335(5) -0.0284(6) 0.0147(6) -0.0596(8)
Cl2 0.0535(7) 0.0796(9) 0.0592(7) -0.0504(6) 0.0219(6) -0.0318(7)

loop_
_atom_type_symbol
_atom_type_description
_atom_type_scat_dispersion_real
_atom_type_scat_dispersion_imag
_atom_type_scat_source
C C 0.0033 0.0016 'International Tables Vol C Tables 4.2.6.8 and 6.1.1.4'
H H 0.0000 0.0000 'International Tables Vol C Tables 4.2.6.8 and 6.1.1.4'
N N 0.0061 0.0033 'International Tables Vol C Tables 4.2.6.8 and 6.1.1.4'
O O 0.0106 0.0060 'International Tables Vol C Tables 4.2.6.8 and 6.1.1.4'
P P 0.1023 0.0942 'International Tables Vol C Tables 4.2.6.8 and 6.1.1.4'
Cl Cl 0.1484 0.1585 'International Tables Vol C Tables 4.2.6.8 and 6.1.1.4'
Fe Fe 0.3463 0.8444 'International Tables Vol C Tables 4.2.6.8 and 6.1.1.4'
I I -0.4742 1.8119 'International Tables Vol C Tables 4.2.6.8 and 6.1.1.4'

loop_
_geom_angle_atom_site_label_1
_geom_angle_atom_site_label_2
_geom_angle_atom_site_label_3
_geom_angle
I1' Fe1 I1 9.0(5)
P1 Fe1 I1 174.96(6)
P1 Fe1 I1' 175.8(6)
N1 Fe1 I1 87.56(8)
N1 Fe1 I1' 88.95(13)
N1 Fe1 P1 92.79(7)
C1 Fe1 I1 84.75(10)
C1 Fe1 I1' 84.43(13)
C1 Fe1 P1 94.32(10)
C1 Fe1 N1 170.07(13)
C1 Fe1 C2 89.68(16)
C1 Fe1 C3 89.53(14)
C2 Fe1 I1 85.31(13)
C2 Fe1 I1' 76.3(6)
C2 Fe1 P1 99.65(12)
C2 Fe1 N1 95.96(15)
C2 Fe1 C3 172.48(14)
C3 Fe1 I1 87.16(10)
C3 Fe1 I1' 96.1(6)
C3 Fe1 P1 87.87(9)
C3 Fe1 N1 83.81(12)
C12 P1 Fe1 113.18(10)
C12 P1 C18 103.22(13)
C12 P1 C24 103.99(13)
C18 P1 Fe1 117.75(9)
C24 P1 Fe1 115.77(9)
C24 P1 C18 101.07(14)
C9 O4 C10 118.3(3)
C10 O5 C11 112.7(3)
C5 N1 Fe1 115.32(19)
C9 N1 Fe1 127.7(2)
C9 N1 C5 116.9(3)
O1 C1 Fe1 176.0(3)
O2 C2 Fe1 171.6(3)
O3 C3 Fe1 130.7(3)
O3 C3 C4 116.8(3)
C4 C3 Fe1 112.5(2)
C3 C4 H4A 109.1
C3 C4 H4B 109.1
H4A C4 H4B 107.9
C5 C4 C3 112.4(3)
C5 C4 H4A 109.1
C5 C4 H4B 109.1
N1 C5 C4 114.8(3)
N1 C5 C6 123.0(3)
C6 C5 C4 122.2(3)
C5 C6 H6 120.9
C5 C6 C7 118.3(4)
C7 C6 H6 120.9
C6 C7 H7 119.9
C8 C7 C6 120.1(3)
C8 C7 H7 119.9
C7 C8 H8 121.0
C7 C8 C9 118.0(3)
C9 C8 H8 121.0
O4 C9 C8 123.3(3)
N1 C9 O4 113.0(3)
N1 C9 C8 123.6(4)
O4 C10 H10A 108.9
O4 C10 H10B 108.9
O5 C10 O4 113.2(3)
O5 C10 H10A 108.9
O5 C10 H10B 108.9
H10A C10 H10B 107.8
O5 C11 H11A 109.5
O5 C11 H11B 109.5
O5 C11 H11C 109.5
H11A C11 H11B 109.5
H11A C11 H11C 109.5
H11B C11 H11C 109.5
C13 C12 P1 121.8(2)
C13 C12 C17 118.7(3)
C17 C12 P1 119.4(2)
C12 C13 H13 120.0
C14 C13 C12 120.0(3)
C14 C13 H13 120.0
C13 C14 H14 119.7
C15 C14 C13 120.7(3)
C15 C14 H14 119.7
C14 C15 H15 120.2
C16 C15 C14 119.7(3)
C16 C15 H15 120.2
C15 C16 H16 119.7
C15 C16 C17 120.5(3)
C17 C16 H16 119.7
C12 C17 H17 119.8
C16 C17 C12 120.4(3)
C16 C17 H17 119.8
C19 C18 P1 121.3(2)
C19 C18 C23 119.0(3)
C23 C18 P1 119.7(2)
C18 C19 H19 119.9
C18 C19 C20 120.3(3)
C20 C19 H19 119.9
C19 C20 H20 119.9
C21 C20 C19 120.2(3)
C21 C20 H20 119.9
C20 C21 H21 120.1
C20 C21 C22 119.9(3)
C22 C21 H21 120.1
C21 C22 H22 119.8
C21 C22 C23 120.5(3)
C23 C22 H22 119.8
C18 C23 H23 119.9
C22 C23 C18 120.2(3)
C22 C23 H23 119.9
C25 C24 P1 123.2(2)
C29 C24 P1 118.9(2)
C29 C24 C25 117.5(3)
C24 C25 H25 119.6
C26 C25 C24 120.7(3)
C26 C25 H25 119.6
C25 C26 H26 119.7
C27 C26 C25 120.6(3)
C27 C26 H26 119.7
C26 C27 H27 120.1
C26 C27 C28 119.8(3)
C28 C27 H27 120.1
C27 C28 H28 119.9
C27 C28 C29 120.2(3)
C29 C28 H28 119.9
C24 C29 C28 121.1(3)
C24 C29 H29 119.4
C28 C29 H29 119.4
H30A C30 H30B 108.0
Cl1 C30 H30A 109.5
Cl1 C30 H30B 109.5
Cl1 C30 Cl2 110.9(2)
Cl2 C30 H30A 109.5
Cl2 C30 H30B 109.5

loop_
_geom_bond_atom_site_label_1
_geom_bond_atom_site_label_2
_geom_bond_distance
I1 Fe1 2.694(2)
I1' Fe1 2.580(7)
Fe1 P1 2.2576(12)
Fe1 N1 2.040(3)
Fe1 C1 1.762(3)
Fe1 C2 1.872(4)
Fe1 C3 1.948(3)
P1 C12 1.821(3)
P1 C18 1.839(3)
P1 C24 1.823(3)
O1 C1 1.142(4)
O2 C2 1.183(5)
O3 C3 1.217(3)
O4 C9 1.356(4)
O4 C10 1.451(4)
O5 C10 1.377(4)
O5 C11 1.439(4)
N1 C5 1.359(4)
N1 C9 1.347(4)
C3 C4 1.532(4)
C4 H4A 0.9900
C4 H4B 0.9900
C4 C5 1.499(4)
C5 C6 1.380(4)
C6 H6 0.9500
C6 C7 1.383(5)
C7 H7 0.9500
C7 C8 1.379(5)
C8 H8 0.9500
C8 C9 1.380(5)
C10 H10A 0.9900
C10 H10B 0.9900
C11 H11A 0.9800
C11 H11B 0.9800
C11 H11C 0.9800
C12 C13 1.395(4)
C12 C17 1.401(4)
C13 H13 0.9500
C13 C14 1.387(4)
C14 H14 0.9500
C14 C15 1.382(4)
C15 H15 0.9500
C15 C16 1.377(4)
C16 H16 0.9500
C16 C17 1.381(4)
C17 H17 0.9500
C18 C19 1.389(4)
C18 C23 1.401(4)
C19 H19 0.9500
C19 C20 1.407(4)
C20 H20 0.9500
C20 C21 1.378(4)
C21 H21 0.9500
C21 C22 1.384(5)
C22 H22 0.9500
C22 C23 1.393(4)
C23 H23 0.9500
C24 C25 1.399(4)
C24 C29 1.388(4)
C25 H25 0.9500
C25 C26 1.384(4)
C26 H26 0.9500
C26 C27 1.366(5)
C27 H27 0.9500
C27 C28 1.369(5)
C28 H28 0.9500
C28 C29 1.390(5)
C29 H29 0.9500
C30 H30A 0.9900
C30 H30B 0.9900
C30 Cl1 1.750(4)
C30 Cl2 1.761(4)

loop_
_geom_torsion_atom_site_label_1
_geom_torsion_atom_site_label_2
_geom_torsion_atom_site_label_3
_geom_torsion_atom_site_label_4
_geom_torsion
I1 Fe1 P1 C12 52.2(6)
I1 Fe1 P1 C18 -68.2(6)
I1 Fe1 P1 C24 172.1(6)
I1 Fe1 N1 C5 -80.7(2)
I1 Fe1 N1 C9 97.0(2)
I1 Fe1 C1 O1 15(4)
I1 Fe1 C2 O2 55(3)
I1 Fe1 C3 O3 -99.2(3)
I1 Fe1 C3 C4 78.3(2)
I1' Fe1 P1 C12 -156(2)
I1' Fe1 P1 C18 84(2)
I1' Fe1 P1 C24 -36(2)
I1' Fe1 N1 C5 -89.6(6)
I1' Fe1 N1 C9 88.1(6)
I1' Fe1 C1 O1 24(4)
I1' Fe1 C2 O2 55(3)
I1' Fe1 C3 O3 -98.8(3)
I1' Fe1 C3 C4 78.8(2)
Fe1 P1 C12 C13 -106.5(2)
Fe1 P1 C12 C17 71.1(2)
Fe1 P1 C18 C19 -141.9(2)
Fe1 P1 C18 C23 40.0(3)
Fe1 P1 C24 C25 -136.9(2)
Fe1 P1 C24 C29 50.1(3)
Fe1 N1 C5 C4 -1.9(3)
Fe1 N1 C5 C6 176.8(2)
Fe1 N1 C9 O4 4.1(4)
Fe1 N1 C9 C8 -176.6(2)
Fe1 C3 C4 C5 11.1(3)
P1 Fe1 N1 C5 94.3(2)
P1 Fe1 N1 C9 -88.1(2)
P1 Fe1 C1 O1 -160(4)
P1 Fe1 C2 O2 -124(3)
P1 Fe1 C3 O3 79.9(3)
P1 Fe1 C3 C4 -102.5(2)
P1 C12 C13 C14 178.9(2)
P1 C12 C17 C16 -178.6(2)
P1 C18 C19 C20 -179.3(2)
P1 C18 C23 C22 179.9(2)
P1 C24 C25 C26 -175.3(2)
P1 C24 C29 C28 174.2(3)
O3 C3 C4 C5 -171.0(3)
N1 Fe1 P1 C12 -41.68(13)
N1 Fe1 P1 C18 -162.10(14)
N1 Fe1 P1 C24 78.23(13)
N1 Fe1 C1 O1 -25(5)
N1 Fe1 C2 O2 142(3)
N1 Fe1 C3 O3 173.0(3)
N1 Fe1 C3 C4 -9.5(2)
N1 C5 C6 C7 0.5(5)
C1 Fe1 P1 C12 131.39(15)
C1 Fe1 P1 C18 10.96(16)
C1 Fe1 P1 C24 -108.70(15)
C1 Fe1 N1 C5 -41.4(8)
C1 Fe1 N1 C9 136.2(6)
C1 Fe1 C2 O2 -30(3)
C1 Fe1 C3 O3 -14.4(3)
C1 Fe1 C3 C4 163.1(2)
C2 Fe1 P1 C12 -138.20(16)
C2 Fe1 P1 C18 101.37(17)
C2 Fe1 P1 C24 -18.29(16)
C2 Fe1 N1 C5 -165.7(2)
C2 Fe1 N1 C9 11.9(3)
C2 Fe1 C1 O1 100(4)
C2 Fe1 C3 O3 -98.4(12)
C2 Fe1 C3 C4 79.1(12)
C3 Fe1 P1 C12 42.02(13)
C3 Fe1 P1 C18 -78.41(15)
C3 Fe1 P1 C24 161.92(14)
C3 Fe1 N1 C5 6.7(2)
C3 Fe1 N1 C9 -175.6(2)
C3 Fe1 C1 O1 -72(4)
C3 Fe1 C2 O2 54(3)
C3 C4 C5 N1 -5.9(4)
C3 C4 C5 C6 175.5(3)
C4 C5 C6 C7 179.1(3)
C5 N1 C9 O4 -178.3(2)
C5 N1 C9 C8 1.0(4)
C5 C6 C7 C8 0.4(5)
C6 C7 C8 C9 -0.5(5)
C7 C8 C9 O4 179.0(3)
C7 C8 C9 N1 -0.2(5)
C9 O4 C10 O5 -82.4(4)
C9 N1 C5 C4 -179.8(3)
C9 N1 C5 C6 -1.1(4)
C10 O4 C9 N1 -163.2(2)
C10 O4 C9 C8 17.6(4)
C11 O5 C10 O4 -68.6(4)
C12 P1 C18 C19 92.6(3)
C12 P1 C18 C23 -85.5(2)
C12 P1 C24 C25 -12.1(3)
C12 P1 C24 C29 174.9(2)
C12 C13 C14 C15 -0.9(5)
C13 C12 C17 C16 -0.9(4)
C13 C14 C15 C16 0.0(5)
C14 C15 C16 C17 0.4(5)
C15 C16 C17 C12 0.0(5)
C17 C12 C13 C14 1.3(4)
C18 P1 C12 C13 21.9(3)
C18 P1 C12 C17 -160.5(2)
C18 P1 C24 C25 94.7(3)
C18 P1 C24 C29 -78.3(3)
C18 C19 C20 C21 0.2(5)
C19 C18 C23 C22 1.8(4)
C19 C20 C21 C22 0.2(5)
C20 C21 C22 C23 0.5(5)
C21 C22 C23 C18 -1.5(5)
C23 C18 C19 C20 -1.1(5)
C24 P1 C12 C13 127.0(2)
C24 P1 C12 C17 -55.3(3)
C24 P1 C18 C19 -14.8(3)
C24 P1 C18 C23 167.1(2)
C24 C25 C26 C27 2.2(5)
C25 C24 C29 C28 0.8(4)
C25 C26 C27 C28 -0.8(5)
C26 C27 C28 C29 -0.6(5)
C27 C28 C29 C24 0.6(5)
C29 C24 C25 C26 -2.1(4)
